data_8101100
loop_
_publ_author_name
'Morsali, Ali'
'Ramazani, Ali '
'Jamali, Fahime'
'Gouranlou, Farideh'

_publ_section_title
;
Crystal structure of diaqua-bis[N-(2-pyridyl)carbonylaniline]zinc
(II) diperchlorate, Zn(C~12~H~16~N~2~O)~2~(H~2~O)~2~(ClO~4~)~2~
;
_journal_issue 4
_journal_name_full 'Zeitschrift f\"ur Kristallographie - New Crystal Structures'
_journal_page_first 605
_journal_page_last 606
_journal_volume 216
_journal_year 2001
_chemical_formula_moiety ' C24 H24 N4 O4 Zn1 2+, 2(Cl1 O4 1-)'
_chemical_formula_structural '(C24 H24 N4 O4 Zn)(Cl O4)2'
_chemical_formula_sum 'C24 H24 Cl2 N4 O12 Zn'
_chemical_formula_weight 696.74
_chemical_melting_point 200
_space_group_IT_number 14
_symmetry_cell_setting monoclinic
_symmetry_space_group_name_Hall '-P 2yn'
_symmetry_space_group_name_H-M 'P 1 21/n 1'
_cell_angle_alpha 90.00
_cell_angle_beta 103.368(6)
_cell_angle_gamma 90.00
_cell_formula_units_Z 2
_cell_length_a 8.2617(11)
_cell_length_b 11.8467(17)
_cell_length_c 14.885(2)
_cell_measurement_temperature 110(2)
_cell_volume 1417.4(4)
_diffrn_ambient_temperature 110(2)
_exptl_crystal_density_diffrn 1.633
_cod_depositor_comments
;
The following automatic conversions were performed:
'_symmetry_cell_setting' value 'Monoclinic' changed to 'monoclinic'
according to '/home/saulius/struct/CIF-dictionaries/cif_core.dic'
dictionary named 'cif_core.dic' version 2.4.1 from 2010-06-29.

Automatic conversion script
Id: cif_fix_enum 1527 2010-12-29 10:47:43Z saulius 
;
_cod_original_sg_symbol_H-M 'P 21/n'
_cod_original_formula_sum ' C24 H24 Cl2 N4 O12 Zn1'
_cod_database_code 8101100

loop_
_symmetry_equiv_pos_as_xyz
'x, y, z'
'-x+1/2, y+1/2, -z+1/2'
'-x, -y, -z'
'x-1/2, -y-1/2, z-1/2'

loop_
_atom_site_label
_atom_site_type_symbol
_atom_site_fract_x
_atom_site_fract_y
_atom_site_fract_z
_atom_site_U_iso_or_equiv
_atom_site_adp_type
_atom_site_occupancy
_atom_site_symmetry_multiplicity
_atom_site_calc_flag
_atom_site_refinement_flags
_atom_site_disorder_assembly
_atom_site_disorder_group
Zn1 Zn 0.5000 0.0000 0.0000 0.01786(18) Uani 1 2 d S . .
Cl1 Cl 0.70338(10) -0.37425(7) 0.16679(6) 0.0206(2) Uani 1 4 d . . .
O1 O 0.5729(3) -0.2957(2) 0.1287(2) 0.0277(6) Uani 1 4 d . . .
O2 O 0.6997(4) -0.4653(3) 0.1021(3) 0.0408(8) Uani 1 4 d . . .
O3 O 0.8608(4) -0.3188(3) 0.1839(3) 0.0444(8) Uani 1 4 d . . .
O4 O 0.6729(5) -0.4179(4) 0.2514(3) 0.0506(10) Uani 1 4 d . . .
O8 O 0.4471(3) 0.1379(2) 0.07463(18) 0.0197(5) Uani 1 4 d . . .
O1S O 0.6731(4) -0.0705(3) 0.1174(2) 0.0267(6) Uani 1 4 d . . .
N1 N 0.6909(3) 0.1104(2) -0.0113(2) 0.0161(5) Uani 1 4 d . . .
N9 N 0.5086(4) 0.3223(2) 0.1062(2) 0.0174(5) Uani 1 4 d . . .
C2 C 0.8181(4) 0.0880(3) -0.0504(2) 0.0204(7) Uani 1 4 d . . .
C3 C 0.9482(4) 0.1632(3) -0.0473(3) 0.0216(7) Uani 1 4 d . . .
C4 C 0.9468(4) 0.2648(3) -0.0013(3) 0.0215(7) Uani 1 4 d . . .
C5 C 0.8140(4) 0.2888(3) 0.0394(3) 0.0197(7) Uani 1 4 d . . .
C6 C 0.6890(4) 0.2093(3) 0.0328(2) 0.0155(6) Uani 1 4 d . . .
C7 C 0.5376(4) 0.2215(3) 0.0736(2) 0.0155(6) Uani 1 4 d . . .
C10 C 0.3688(4) 0.3504(3) 0.1433(2) 0.0172(6) Uani 1 4 d . . .
C11 C 0.3072(4) 0.4608(3) 0.1293(3) 0.0218(7) Uani 1 4 d . . .
C12 C 0.1740(5) 0.4933(3) 0.1663(3) 0.0267(8) Uani 1 4 d . . .
C13 C 0.1039(5) 0.4175(4) 0.2174(3) 0.0268(8) Uani 1 4 d . . .
C14 C 0.1658(5) 0.3077(4) 0.2310(3) 0.0262(8) Uani 1 4 d . . .
C15 C 0.2991(4) 0.2736(3) 0.1941(2) 0.0214(7) Uani 1 4 d . . .
H1SA H 0.665(7) -0.127(5) 0.130(4) 0.029(14) Uiso 1 4 d . . .
H1SB H 0.714(6) -0.030(5) 0.162(4) 0.022(11) Uiso 1 4 d . . .
H2 H 0.814(6) 0.018(4) -0.086(4) 0.027(12) Uiso 1 4 d . . .
H3 H 1.026(6) 0.144(4) -0.073(3) 0.026(12) Uiso 1 4 d . . .
H4 H 1.035(6) 0.311(4) 0.007(3) 0.028(12) Uiso 1 4 d . . .
H7 H 0.814(6) 0.346(4) 0.070(3) 0.020(11) Uiso 1 4 d . . .
H8 H 0.132(7) 0.571(5) 0.157(4) 0.038(14) Uiso 1 4 d . . .
H9 H 0.563(6) 0.370(4) 0.098(3) 0.014(10) Uiso 1 4 d . . .
H11 H 0.355(6) 0.514(4) 0.094(3) 0.020(11) Uiso 1 4 d . . .
H13 H 0.013(7) 0.442(5) 0.239(4) 0.042(15) Uiso 1 4 d . . .
H14 H 0.119(6) 0.257(4) 0.266(3) 0.027(12) Uiso 1 4 d . . .
H15 H 0.337(5) 0.204(4) 0.203(3) 0.016(10) Uiso 1 4 d . . .

loop_
_atom_site_aniso_label
_atom_site_aniso_U_11
_atom_site_aniso_U_22
_atom_site_aniso_U_33
_atom_site_aniso_U_23
_atom_site_aniso_U_13
_atom_site_aniso_U_12
Zn1 0.0188(3) 0.0121(3) 0.0240(3) -0.00399(19) 0.0077(2) -0.00242(19)
Cl1 0.0186(4) 0.0141(4) 0.0286(4) 0.0006(3) 0.0047(3) 0.0016(3)
O1 0.0255(13) 0.0232(13) 0.0334(14) 0.0071(11) 0.0045(11) 0.0073(11)
O2 0.0410(18) 0.0223(14) 0.064(2) -0.0171(15) 0.0225(16) -0.0041(13)
O3 0.0224(15) 0.0429(19) 0.065(2) -0.0067(17) 0.0039(14) -0.0066(14)
O4 0.052(2) 0.060(2) 0.0422(19) 0.0257(18) 0.0157(16) 0.0197(19)
O8 0.0201(11) 0.0140(11) 0.0269(12) -0.0053(9) 0.0094(10) -0.0035(9)
O1S 0.0345(15) 0.0162(13) 0.0266(14) 0.0003(11) 0.0010(11) -0.0018(11)
N1 0.0156(12) 0.0139(12) 0.0197(13) -0.0021(10) 0.0057(10) 0.0005(10)
N9 0.0159(13) 0.0128(12) 0.0252(14) 0.0002(11) 0.0081(11) -0.0018(11)
C2 0.0221(16) 0.0170(15) 0.0238(16) -0.0009(13) 0.0087(13) 0.0013(13)
C3 0.0168(15) 0.0233(17) 0.0262(17) 0.0016(14) 0.0081(13) 0.0030(13)
C4 0.0134(14) 0.0209(16) 0.0297(18) -0.0002(14) 0.0041(13) -0.0016(13)
C5 0.0170(15) 0.0156(15) 0.0270(17) -0.0032(13) 0.0058(13) 0.0001(12)
C6 0.0150(14) 0.0121(13) 0.0192(14) 0.0005(11) 0.0038(11) 0.0033(11)
C7 0.0152(14) 0.0142(14) 0.0171(14) -0.0016(11) 0.0036(11) 0.0005(11)
C10 0.0159(14) 0.0167(15) 0.0205(15) -0.0056(12) 0.0071(12) 0.0017(12)
C11 0.0193(16) 0.0188(16) 0.0279(17) -0.0038(14) 0.0068(13) 0.0000(13)
C12 0.0223(17) 0.0253(19) 0.033(2) -0.0059(15) 0.0077(15) 0.0088(14)
C13 0.0188(16) 0.037(2) 0.0258(17) -0.0063(16) 0.0080(13) 0.0071(15)
C14 0.0222(17) 0.037(2) 0.0211(16) 0.0015(15) 0.0080(13) 0.0028(16)
C15 0.0212(16) 0.0215(17) 0.0232(16) 0.0020(13) 0.0084(13) 0.0019(13)

loop_
_geom_bond_atom_site_label_1
_geom_bond_atom_site_label_2
_geom_bond_distance
_geom_bond_site_symmetry_2
_geom_bond_publ_flag
Zn1 O8 2.078(2) . yes
Zn1 O8 2.078(2) 3_655 yes
Zn1 N1 2.086(3) . yes
Zn1 N1 2.086(3) 3_655 yes
Zn1 O1S 2.154(3) . yes
Zn1 O1S 2.154(3) 3_655 yes
Cl1 O3 1.426(3) . ?
Cl1 O4 1.437(3) . ?
Cl1 O1 1.437(3) . ?
Cl1 O2 1.442(3) . ?
O8 C7 1.243(4) . ?
N1 C2 1.341(4) . ?
N1 C6 1.345(4) . ?
N9 C7 1.331(4) . ?
N9 C10 1.430(4) . ?
C2 C3 1.388(5) . ?
C3 C4 1.386(5) . ?
C4 C5 1.400(5) . ?
C5 C6 1.384(5) . ?
C6 C7 1.519(4) . ?
C10 C15 1.391(5) . ?
C10 C11 1.401(5) . ?
C11 C12 1.393(5) . ?
C12 C13 1.388(6) . ?
C13 C14 1.396(6) . ?
C14 C15 1.399(5) . ?
